data_1562294
loop_
_publ_author_name
'M\;aczka, Miros\/law'
'Sobczak, Szymon'
'Kry\'s, Miko\/laj'
'Leite, Fabio Furtado'
'Paraguassu, Waldeci'
'Katrusiak, Andrzej'

_publ_section_title
;
 Mechanism of Pressure-Induced Phase Transitions and Structure--Property
 Relations in Methylhydrazinium Manganese Hypophosphite Perovskites
;
_journal_name_full 'The Journal of Physical Chemistry C'
_journal_paper_doi 10.1021/acs.jpcc.1c01998
_journal_year 2021
_chemical_formula_moiety 'H6 Mn O6 P3, C H7 N2'
_chemical_formula_sum 'C H13 Mn N2 O6 P3'
_chemical_formula_weight 297.99
_chemical_name_common HMyMnPO2
_space_group_crystal_system monoclinic
_space_group_IT_number 14
_space_group_name_Hall '-P 2yn'
_space_group_name_H-M_alt 'P 1 21/n 1'
_atom_sites_solution_hydrogens mixed
_audit_creation_date 2021-02-14
_audit_creation_method
;
Olex2 1.3
(compiled 2020.11.12 svn.r5f609507 for OlexSys, GUI svn.r6257)
;
_audit_update_record
;
2021-02-25 deposited with the CCDC.	2021-02-26 downloaded from the CCDC.
;
_cell_angle_alpha 90
_cell_angle_beta 92.533(6)
_cell_angle_gamma 90
_cell_formula_units_Z 4
_cell_length_a 10.2348(11)
_cell_length_b 7.272(2)
_cell_length_c 12.6997(8)
_cell_measurement_reflns_used 2276
_cell_measurement_temperature 293(2)
_cell_measurement_theta_max 26.6120
_cell_measurement_theta_min 4.6190
_cell_volume 944.3(3)
_computing_cell_refinement 'CrysAlisPro 1.171.39.43a (Rigaku OD, 2018)'
_computing_data_collection 'CrysAlisPro 1.171.39.43a (Rigaku OD, 2018)'
_computing_data_reduction 'CrysAlisPro 1.171.39.43a (Rigaku OD, 2018)'
_computing_molecular_graphics 'Olex2 1.3 (Dolomanov et al., 2009)'
_computing_publication_material 'Olex2 1.3 (Dolomanov et al., 2009)'
_computing_structure_refinement 'SHELXL 2018/3 (Sheldrick, 2015)'
_computing_structure_solution 'ShelXT (Sheldrick, 2015)'
_diffrn_ambient_environment 'diamond-anvil cell'
_diffrn_ambient_pressure 1370000
_diffrn_ambient_temperature 293(2)
_diffrn_detector_area_resol_mean 16.2413
_diffrn_detector_type Eos
_diffrn_measured_fraction_theta_full 0.478
_diffrn_measured_fraction_theta_max 0.362
_diffrn_measurement_details
;
List of Runs (angles in degrees, time in seconds):

  # Type    Start    End  Width  t~exp~   \w     \q     \k     \f   Frames
#--------------------------------------------------------------------------
  1  \f    -35.00  19.75   0.75   32.00   0.00 -30.00   0.00    --    73
  2  \f    140.00 200.00   0.75   32.00   0.00 -30.00   0.00    --    80
  3  \f    160.00 217.00   0.75   32.00   0.00  30.00   0.00    --    76
  4  \f    -20.00  34.75   0.75   32.00   0.00  30.00   0.00    --    73
  5  \w    -24.00  24.00   0.75   32.00    --   30.00  39.46 -12.90   64
  6  \w    -24.00  24.00   0.75   32.00    --   30.00  39.46 167.10   64
  7  \w    -50.00  10.00   0.75   32.00    --  -30.00  39.46 167.10   80
  8  \w    -50.00  10.00   0.75   32.00    --  -30.00  39.46 -12.90   80
  9  \w    -64.00  -8.50   0.75   32.00    --  -30.00  81.40 -28.90   74
 10  \w    -64.00  -8.50   0.75   32.00    --  -30.00  81.40 151.10   74
 11  \w    -19.00   8.00   0.75   32.00    --   30.00  81.40 151.10   36
 12  \w    -19.00   8.00   0.75   32.00    --   30.00  81.40 -28.90   36
 13  \w    -43.00 -21.25   0.75   32.00    --   30.00 134.60 -56.90   29
 14  \w    -43.00 -21.25   0.75   32.00    --   30.00 134.60 123.10   29
 15  \w    -90.00 -36.00   0.75   32.00    --  -30.00 134.60 123.10   72
 16  \w    -90.00 -36.00   0.75   32.00    --  -30.00 134.60 -56.90   72
;
_diffrn_measurement_device 'four-circle diffractometer'
_diffrn_measurement_device_type 'Xcalibur, Eos'
_diffrn_measurement_method '\w and \f scans'
_diffrn_radiation_type MoK\a
_diffrn_radiation_wavelength 0.71073
_diffrn_reflns_av_R_equivalents 0.0473
_diffrn_reflns_av_unetI/netI 0.0332
_diffrn_reflns_Laue_measured_fraction_full 0.478
_diffrn_reflns_Laue_measured_fraction_max 0.362
_diffrn_reflns_limit_h_max 12
_diffrn_reflns_limit_h_min -11
_diffrn_reflns_limit_k_max 6
_diffrn_reflns_limit_k_min -5
_diffrn_reflns_limit_l_max 16
_diffrn_reflns_limit_l_min -15
_diffrn_reflns_number 3855
_diffrn_reflns_point_group_measured_fraction_full 0.478
_diffrn_reflns_point_group_measured_fraction_max 0.362
_diffrn_reflns_theta_full 25.242
_diffrn_reflns_theta_max 26.784
_diffrn_reflns_theta_min 4.646
_exptl_absorpt_correction_T_max 0.985
_exptl_absorpt_correction_T_min 0.983
_exptl_absorpt_correction_type analytical
_exptl_absorpt_process_details
;
CrysAlisPro 1.171.39.43a (Rigaku Oxford Diffraction, 2018)
Analytical numeric absorption correction using a multifaceted crystal
			model based on expressions derived by R.C. Clark & J.S. Reid.
(Clark, R. C. & Reid, J. S. (1995). Acta Cryst. A51, 887-897)
Empirical absorption correction using spherical harmonics,
 implemented in SCALE3 ABSPACK scaling algorithm.
;
_exptl_crystal_colour colourless
_exptl_crystal_colour_primary colourless
_exptl_crystal_density_diffrn 2.096
_exptl_crystal_density_method 'not measured'
_exptl_crystal_description block
_exptl_crystal_F_000 608
_exptl_crystal_size_max 0.32
_exptl_crystal_size_mid 0.255
_exptl_crystal_size_min 0.132
_refine_diff_density_max 0.365
_refine_diff_density_min -0.403
_refine_diff_density_rms 0.083
_refine_ls_extinction_coef 0.000
_refine_ls_extinction_expression Fc^*^=kFc[1+0.001xFc^2^\l^3^/sin(2\q)]^-1/4^
_refine_ls_extinction_method 'SHELXL-2018/3 (Sheldrick 2018)'
_refine_ls_goodness_of_fit_ref 1.093
_refine_ls_hydrogen_treatment constr
_refine_ls_matrix_type full
_refine_ls_number_parameters 125
_refine_ls_number_reflns 729
_refine_ls_number_restraints 0
_refine_ls_restrained_S_all 1.093
_refine_ls_R_factor_all 0.0659
_refine_ls_R_factor_gt 0.0468
_refine_ls_shift/su_max 0.000
_refine_ls_shift/su_mean 0.000
_refine_ls_structure_factor_coef Fsqd
_refine_ls_weighting_details 'w=1/[\s^2^(Fo^2^)+(0.0554P)^2^+4.1640P] where P=(Fo^2^+2Fc^2^)/3'
_refine_ls_weighting_scheme calc
_refine_ls_wR_factor_gt 0.1113
_refine_ls_wR_factor_ref 0.1286
_reflns_Friedel_coverage 0.000
_reflns_number_gt 564
_reflns_number_total 729
_reflns_threshold_expression 'I > 2\s(I)'
_cod_data_source_file jp1c01998_si_002.cif
_cod_data_source_block mhymnpo2_1_37
_cod_database_code 1562294
_shelx_shelxl_version_number 2018/3
_shelx_space_group_comment
;
The symmetry employed for this shelxl refinement is uniquely defined
by the following loop, which should always be used as a source of
symmetry information in preference to the above space-group names.
They are only intended as comments.
;
_olex2_refinement_description
;
1. Others
 Fixed Sof: Mn2(0.5) Mn1(0.5)
 Fixed Uiso: H1(0.027) H2(0.027) H3(0.028) H4(0.028) H6(0.027) H5(0.027)
 H13(0.044) H14(0.044) H15(0.044) H12(0.054) H11(0.054) H16(0.04) H10(0.04)
 Fixed X: Mn2(0.5) Mn1(0) H1(0.17847) H2(0.133884) H3(0.199802) H4(0.165276)
 H6(0.613092) H5(0.683201) H13(0.456954) H14(0.477645) H15(0.550683)
 H12(0.361643) H11(0.369531) H16(0.239711) H10(0.219039)
 Fixed Y: Mn2(1) Mn1(0.5) H1(0.482378) H2(0.301738) H3(0.828188) H4(0.997401)
 H6(0.570667) H5(0.516558) H13(0.471816) H14(0.54773) H15(0.639076)
 H12(0.788148) H11(0.742054) H16(0.519377) H10(0.586981)
 Fixed Z: Mn2(0.5) Mn1(0.5) H1(0.231219) H2(0.285232) H3(0.422522)
 H4(0.491914) H6(0.457365) H5(0.564423) H13(0.724278) H14(0.839342)
 H15(0.746845) H12(0.79708) H11(0.683239) H16(0.712629) H10(0.814248)
;
_olex2_submission_special_instructions 'No special instructions were received'
_oxdiff_exptl_absorpt_empirical_details
;
Empirical correction (ABSPACK) includes:
- Absorption correction using spherical harmonics
- Frame scaling
;

loop_
_space_group_symop_operation_xyz
'x, y, z'
'-x+1/2, y+1/2, -z+1/2'
'-x, -y, -z'
'x-1/2, -y-1/2, z-1/2'

loop_
_atom_site_label
_atom_site_type_symbol
_atom_site_fract_x
_atom_site_fract_y
_atom_site_fract_z
_atom_site_U_iso_or_equiv
_atom_site_adp_type
_atom_site_occupancy
_atom_site_site_symmetry_order
_atom_site_calc_flag
_atom_site_refinement_flags_posn
_atom_site_refinement_flags_adp
_atom_site_refinement_flags_occupancy
_atom_site_disorder_assembly
_atom_site_disorder_group
Mn2 Mn 0.500000 1.000000 0.500000 0.0175(9) Uani 1 2 d S . P . .
Mn1 Mn 0.000000 0.500000 0.500000 0.0182(9) Uani 1 2 d S . P . .
P1 P 0.10236(19) 0.4152(4) 0.25298(13) 0.0224(9) Uani 1 1 d . . . . .
H2 H 0.178470 0.482378 0.231219 0.027 Uiso 1 1 calc R U . . .
H1 H 0.133884 0.301738 0.285232 0.027 Uiso 1 1 calc R U . . .
P2 P 0.19136(19) 0.8692(4) 0.49458(15) 0.0237(10) Uani 1 1 d . . . . .
H3 H 0.199802 0.828188 0.422522 0.028 Uiso 1 1 calc R U . . .
H4 H 0.165276 0.997401 0.491914 0.028 Uiso 1 1 calc R U . . .
P3 P 0.67580(19) 0.6128(4) 0.51159(15) 0.0228(10) Uani 1 1 d . . . . .
H6 H 0.613092 0.570667 0.457365 0.027 Uiso 1 1 calc R U . . .
H5 H 0.683201 0.516558 0.564423 0.027 Uiso 1 1 calc R U . . .
O3 O 0.3235(5) 0.8573(11) 0.5505(3) 0.028(2) Uani 1 1 d . . . . .
O2 O 0.0832(5) 0.7604(12) 0.5419(4) 0.029(3) Uani 1 1 d . . . . .
O5 O 0.0227(5) 0.3651(12) 0.1554(4) 0.033(3) Uani 1 1 d . . . . .
O6 O 0.8053(5) 0.6289(11) 0.4627(4) 0.034(3) Uani 1 1 d . . . . .
O4 O 0.6192(5) 0.7764(12) 0.5620(4) 0.034(3) Uani 1 1 d . . . . .
C1 C 0.4711(8) 0.5806(18) 0.7661(6) 0.029(3) Uani 1 1 d . . . . .
H13 H 0.456954 0.471816 0.724278 0.044 Uiso 1 1 calc R U . . .
H14 H 0.477645 0.547730 0.839342 0.044 Uiso 1 1 calc R U . . .
H15 H 0.550683 0.639076 0.746845 0.044 Uiso 1 1 calc R U . . .
N1 N 0.3610(6) 0.7078(18) 0.7474(5) 0.045(4) Uani 1 1 d . . . . .
H12 H 0.361643 0.788148 0.797080 0.054 Uiso 1 1 d R U . . .
H11 H 0.369531 0.742054 0.683239 0.054 Uiso 1 1 d R U . . .
N2 N 0.2381(7) 0.6189(16) 0.7505(5) 0.033(4) Uani 1 1 d . . . . .
H16 H 0.239711 0.519377 0.712629 0.040 Uiso 1 1 d R U . . .
H10 H 0.219039 0.586981 0.814248 0.040 Uiso 1 1 d R U . . .
O1 O 0.0403(5) 0.5264(11) 0.3370(3) 0.023(2) Uani 1 1 d . . . . .

loop_
_atom_site_aniso_label
_atom_site_aniso_U_11
_atom_site_aniso_U_22
_atom_site_aniso_U_33
_atom_site_aniso_U_23
_atom_site_aniso_U_13
_atom_site_aniso_U_12
Mn2 0.0219(12) 0.014(3) 0.0166(8) 0.0008(8) 0.0012(5) 0.0014(6)
Mn1 0.0203(12) 0.018(3) 0.0168(8) -0.0006(8) 0.0019(5) -0.0019(6)
P1 0.0286(15) 0.018(4) 0.0205(9) -0.0023(10) 0.0009(6) 0.0021(9)
P2 0.0270(15) 0.015(4) 0.0284(10) 0.0020(10) -0.0007(7) -0.0017(8)
P3 0.0280(16) 0.014(4) 0.0259(10) 0.0008(11) -0.0012(7) 0.0010(8)
O3 0.026(4) 0.034(9) 0.023(2) 0.004(3) 0.0007(18) -0.006(2)
O2 0.034(4) 0.020(10) 0.034(3) 0.000(3) 0.004(2) -0.004(3)
O5 0.037(4) 0.033(10) 0.027(3) -0.002(3) 0.002(2) 0.003(3)
O6 0.033(4) 0.040(10) 0.029(3) 0.000(3) 0.0031(19) 0.005(3)
O4 0.047(4) 0.027(10) 0.028(3) 0.000(3) 0.005(2) 0.008(3)
C1 0.034(6) 0.024(14) 0.029(4) 0.001(5) -0.002(3) -0.010(4)
N1 0.017(5) 0.085(15) 0.032(3) -0.004(4) 0.000(2) -0.006(4)
N2 0.040(6) 0.033(14) 0.025(3) -0.004(4) 0.005(2) 0.000(3)
O1 0.032(4) 0.015(9) 0.021(2) -0.002(3) 0.0051(18) 0.000(2)

loop_
_atom_type_symbol
_atom_type_description
_atom_type_scat_dispersion_real
_atom_type_scat_dispersion_imag
_atom_type_scat_source
C C 0.0033 0.0016 'International Tables Vol C Tables 4.2.6.8 and 6.1.1.4'
H H 0.0000 0.0000 'International Tables Vol C Tables 4.2.6.8 and 6.1.1.4'
Mn Mn 0.3368 0.7283 'International Tables Vol C Tables 4.2.6.8 and 6.1.1.4'
N N 0.0061 0.0033 'International Tables Vol C Tables 4.2.6.8 and 6.1.1.4'
O O 0.0106 0.0060 'International Tables Vol C Tables 4.2.6.8 and 6.1.1.4'
P P 0.1023 0.0942 'International Tables Vol C Tables 4.2.6.8 and 6.1.1.4'

loop_
_exptl_crystal_face_index_h
_exptl_crystal_face_index_k
_exptl_crystal_face_index_l
_exptl_crystal_face_perp_dist
2 0 -18 0.1020
-12 5 -2 0.1085
7 9 0 0.0385
-1 0 18 0.1017
12 -5 1 0.1088
-7 -9 0 0.0385

loop_
_geom_angle_atom_site_label_1
_geom_angle_atom_site_label_2
_geom_angle_atom_site_label_3
_geom_angle
_geom_angle_site_symmetry_1
_geom_angle_site_symmetry_3
_geom_angle_publ_flag
O3 Mn2 O3 180.0 3_676 . ?
O3 Mn2 O5 90.2(2) . 4_676 ?
O3 Mn2 O5 89.8(2) . 2 ?
O3 Mn2 O5 89.8(2) 3_676 4_676 ?
O3 Mn2 O5 90.2(2) 3_676 2 ?
O5 Mn2 O5 180.0 2 4_676 ?
O4 Mn2 O3 90.2(3) . 3_676 ?
O4 Mn2 O3 89.8(3) 3_676 3_676 ?
O4 Mn2 O3 89.8(2) . . ?
O4 Mn2 O3 90.2(3) 3_676 . ?
O4 Mn2 O5 88.5(3) 3_676 2 ?
O4 Mn2 O5 88.5(3) . 4_676 ?
O4 Mn2 O5 91.5(3) 3_676 4_676 ?
O4 Mn2 O5 91.5(3) . 2 ?
O4 Mn2 O4 180.0 3_676 . ?
O2 Mn1 O2 180.0 . 3_566 ?
O2 Mn1 O6 91.3(3) . 1_455 ?
O2 Mn1 O6 91.3(3) 3_566 3_666 ?
O2 Mn1 O6 88.7(3) 3_566 1_455 ?
O2 Mn1 O6 88.7(3) . 3_666 ?
O2 Mn1 O1 86.0(2) . 3_566 ?
O2 Mn1 O1 94.0(2) . . ?
O2 Mn1 O1 86.0(2) 3_566 . ?
O2 Mn1 O1 94.0(2) 3_566 3_566 ?
O6 Mn1 O6 180.0 1_455 3_666 ?
O1 Mn1 O6 88.02(19) 3_566 3_666 ?
O1 Mn1 O6 88.02(19) . 1_455 ?
O1 Mn1 O6 91.98(19) . 3_666 ?
O1 Mn1 O6 91.98(19) 3_566 1_455 ?
O1 Mn1 O1 180.0 3_566 . ?
H2 P1 H1 107.0 . . ?
O5 P1 H2 107.5 . . ?
O5 P1 H1 107.5 . . ?
O5 P1 O1 119.2(3) . . ?
O1 P1 H2 107.5 . . ?
O1 P1 H1 107.5 . . ?
H3 P2 H4 107.4 . . ?
O3 P2 H3 108.2 . . ?
O3 P2 H4 108.2 . . ?
O3 P2 O2 116.3(4) . . ?
O2 P2 H3 108.2 . . ?
O2 P2 H4 108.2 . . ?
H6 P3 H5 107.0 . . ?
O6 P3 H6 107.5 . . ?
O6 P3 H5 107.5 . . ?
O4 P3 H6 107.5 . . ?
O4 P3 H5 107.5 . . ?
O4 P3 O6 119.2(5) . . ?
P2 O3 Mn2 124.6(3) . . ?
P2 O2 Mn1 131.2(4) . . ?
P1 O5 Mn2 131.6(5) . 2_545 ?
P3 O6 Mn1 132.7(4) . 1_655 ?
P3 O4 Mn2 132.3(3) . . ?
H13 C1 H14 109.5 . . ?
H13 C1 H15 109.5 . . ?
H14 C1 H15 109.5 . . ?
N1 C1 H13 109.5 . . ?
N1 C1 H14 109.5 . . ?
N1 C1 H15 109.5 . . ?
C1 N1 H12 109.2 . . ?
C1 N1 H11 103.1 . . ?
H12 N1 H11 120.0 . . ?
N2 N1 C1 112.6(10) . . ?
N2 N1 H12 105.5 . . ?
N2 N1 H11 106.6 . . ?
N1 N2 H16 109.0 . . ?
N1 N2 H10 112.5 . . ?
H16 N2 H10 107.6 . . ?
P1 O1 Mn1 138.2(5) . . ?

loop_
_geom_bond_atom_site_label_1
_geom_bond_atom_site_label_2
_geom_bond_distance
_geom_bond_site_symmetry_2
_geom_bond_publ_flag
Mn2 O3 2.203(5) 3_676 ?
Mn2 O3 2.203(5) . ?
Mn2 O5 2.207(6) 2 ?
Mn2 O5 2.207(6) 4_676 ?
Mn2 O4 2.160(7) 3_676 ?
Mn2 O4 2.160(7) . ?
Mn1 O2 2.134(8) . ?
Mn1 O2 2.134(8) 3_566 ?
Mn1 O6 2.234(6) 3_666 ?
Mn1 O6 2.234(6) 1_455 ?
Mn1 O1 2.137(4) . ?
Mn1 O1 2.137(4) 3_566 ?
P1 H2 0.9700 . ?
P1 H1 0.9700 . ?
P1 O5 1.498(6) . ?
P1 O1 1.502(6) . ?
P2 H3 0.9700 . ?
P2 H4 0.9700 . ?
P2 O3 1.502(5) . ?
P2 O2 1.507(6) . ?
P3 H6 0.9700 . ?
P3 H5 0.9700 . ?
P3 O6 1.493(6) . ?
P3 O4 1.481(8) . ?
C1 H13 0.9600 . ?
C1 H14 0.9600 . ?
C1 H15 0.9600 . ?
C1 N1 1.469(15) . ?
N1 H12 0.8600 . ?
N1 H11 0.8602 . ?
N1 N2 1.416(11) . ?
N2 H16 0.8697 . ?
N2 H10 0.8727 . ?

loop_
_geom_torsion_atom_site_label_1
_geom_torsion_atom_site_label_2
_geom_torsion_atom_site_label_3
_geom_torsion_atom_site_label_4
_geom_torsion
_geom_torsion_site_symmetry_1
_geom_torsion_site_symmetry_2
_geom_torsion_site_symmetry_3
_geom_torsion_site_symmetry_4
_geom_torsion_publ_flag
O3 P2 O2 Mn1 -99.9(5) . . . . ?
O2 P2 O3 Mn2 179.9(4) . . . . ?
O5 P1 O1 Mn1 120.4(6) . . . . ?
O6 P3 O4 Mn2 86.3(6) . . . . ?
O4 P3 O6 Mn1 115.6(6) . . . 1_655 ?
O1 P1 O5 Mn2 93.6(5) . . . 2_545 ?
